data_7058674
loop_
_publ_author_name
'Jardim, Guilherme A. M.'
'Bozzi, \'Icaro A. O.'
'Oliveira, Willian X. C.'
'Mesquita-Rodrigues, Camila'
'Menna-Barreto, Rubem F. S.'
'Kumar, Ramar A.'
'Gravel, Edmond'
'Doris, Eric'
'Braga, Antonio L.'
'da Silva J\'unior, Eufr\^anio N.'

_publ_section_title
;
 Copper complexes and carbon nanotube--copper ferrite-catalyzed benzenoid
 A-ring selenation of quinones: an efficient method for the synthesis of
 trypanocidal agents
;
_journal_issue 35
_journal_name_full 'New Journal of Chemistry'
_journal_page_first 13751
_journal_paper_doi 10.1039/C9NJ02026H
_journal_volume 43
_journal_year 2019
_chemical_formula_sum 'C16 H10 O2 Se'
_chemical_formula_weight 313.20
_space_group_crystal_system monoclinic
_space_group_IT_number 14
_space_group_name_Hall '-P 2ybc'
_space_group_name_H-M_alt 'P 1 21/c 1'
_symmetry_space_group_name_Hall '-P 2ybc'
_symmetry_space_group_name_H-M 'P 1 21/c 1'
_atom_sites_solution_hydrogens geom
_audit_creation_method SHELXL-2018/3
_audit_update_record
;
2019-03-30 deposited with the CCDC.    2019-07-25 downloaded from the CCDC.
;
_cell_angle_alpha 90
_cell_angle_beta 98.333(7)
_cell_angle_gamma 90
_cell_formula_units_Z 4
_cell_length_a 8.3211(6)
_cell_length_b 22.0040(12)
_cell_length_c 6.9051(5)
_cell_measurement_reflns_used 5261
_cell_measurement_temperature 200(2)
_cell_measurement_theta_max 26.8430
_cell_measurement_theta_min 2.6180
_cell_volume 1250.96(15)
_computing_cell_refinement 'CrysAlisPro 1.171.39.46 (Rigaku OD, 2018)'
_computing_data_collection 'CrysAlisPro 1.171.39.46 (Rigaku OD, 2018)'
_computing_data_reduction 'CrysAlisPro 1.171.39.46 (Rigaku OD, 2018)'
_computing_structure_refinement 'SHELXL-2018/3 (Sheldrick, 2018)'
_computing_structure_solution Superflip
_diffrn_ambient_temperature 200(2)
_diffrn_detector_area_resol_mean 10.4186
_diffrn_measured_fraction_theta_full 1.000
_diffrn_measured_fraction_theta_max 1.000
_diffrn_measurement_device_type 'Xcalibur, Atlas, Gemini ultra'
_diffrn_measurement_method '\w scans'
_diffrn_radiation_type MoK\a
_diffrn_radiation_wavelength 0.71073
_diffrn_reflns_av_R_equivalents 0.0864
_diffrn_reflns_av_unetI/netI 0.0743
_diffrn_reflns_Laue_measured_fraction_full 1.000
_diffrn_reflns_Laue_measured_fraction_max 1.000
_diffrn_reflns_limit_h_max 10
_diffrn_reflns_limit_h_min -10
_diffrn_reflns_limit_k_max 27
_diffrn_reflns_limit_k_min -27
_diffrn_reflns_limit_l_max 8
_diffrn_reflns_limit_l_min -8
_diffrn_reflns_number 4577
_diffrn_reflns_point_group_measured_fraction_full 1.000
_diffrn_reflns_point_group_measured_fraction_max 1.000
_diffrn_reflns_theta_full 25.242
_diffrn_reflns_theta_max 26.372
_diffrn_reflns_theta_min 2.474
_diffrn_source 'Enhance (Mo) X-ray Source'
_exptl_absorpt_coefficient_mu 2.995
_exptl_absorpt_correction_T_max 0.880
_exptl_absorpt_correction_T_min 0.569
_exptl_absorpt_correction_type analytical
_exptl_absorpt_process_details
;
'Mon Apr 23 15:53:57 2018'
;
_exptl_crystal_colour red
_exptl_crystal_density_diffrn 1.663
_exptl_crystal_description block
_exptl_crystal_F_000 624
_exptl_crystal_size_max 0.3664
_exptl_crystal_size_mid 0.1632
_exptl_crystal_size_min 0.0611
_refine_diff_density_max 3.279
_refine_diff_density_min -1.205
_refine_diff_density_rms 0.185
_refine_ls_extinction_method none
_refine_ls_goodness_of_fit_ref 1.028
_refine_ls_hydrogen_treatment constr
_refine_ls_matrix_type full
_refine_ls_number_parameters 172
_refine_ls_number_reflns 4577
_refine_ls_number_restraints 0
_refine_ls_restrained_S_all 1.028
_refine_ls_R_factor_all 0.1391
_refine_ls_R_factor_gt 0.1064
_refine_ls_shift/su_max 0.001
_refine_ls_shift/su_mean 0.000
_refine_ls_structure_factor_coef Fsqd
_refine_ls_weighting_details 'w=1/[\s^2^(Fo^2^)+(0.1783P)^2^] where P=(Fo^2^+2Fc^2^)/3'
_refine_ls_weighting_scheme calc
_refine_ls_wR_factor_gt 0.2508
_refine_ls_wR_factor_ref 0.2654
_reflns_Friedel_coverage 0.000
_reflns_number_gt 2884
_reflns_number_total 4577
_reflns_threshold_expression 'I > 2\s(I)'
_cod_data_source_file c9nj02026h2.cif
_cod_data_source_block shelx_CCDC5
_cod_depositor_comments 'Adding full bibliography for 7058669--7058675.cif.'
_cod_database_code 7058674
_shelx_shelxl_version_number 2018/3
_shelx_space_group_comment
;
The symmetry employed for this shelxl refinement is uniquely defined
by the following loop, which should always be used as a source of
symmetry information in preference to the above space-group names.
They are only intended as comments.
;

loop_
_space_group_symop_operation_xyz
'x, y, z'
'-x, y+1/2, -z+1/2'
'-x, -y, -z'
'x, -y-1/2, z-1/2'

loop_
_atom_site_label
_atom_site_type_symbol
_atom_site_fract_x
_atom_site_fract_y
_atom_site_fract_z
_atom_site_U_iso_or_equiv
_atom_site_adp_type
_atom_site_occupancy
_atom_site_site_symmetry_order
_atom_site_calc_flag
_atom_site_refinement_flags_posn
_atom_site_refinement_flags_adp
Se1 Se 0.52525(13) 0.59474(4) 0.22624(16) 0.0378(4) Uani 1 1 d . .
O1 O 0.7611(9) 0.8779(3) 0.2820(10) 0.0437(18) Uani 1 1 d . .
O2 O 0.3354(8) 0.6948(3) 0.1928(11) 0.0413(17) Uani 1 1 d . .
C7 C 0.9488(12) 0.7003(4) 0.3058(14) 0.036(2) Uani 1 1 d . .
H7 H 1.059906 0.692709 0.325776 0.043 Uiso 1 1 calc R U
C6 C 0.8394(12) 0.6529(4) 0.2826(14) 0.030(2) Uani 1 1 d . .
H6 H 0.878776 0.613277 0.284736 0.037 Uiso 1 1 calc R U
C4A C 0.6131(11) 0.7229(4) 0.2482(12) 0.025(2) Uani 1 1 d . .
C4 C 0.4385(12) 0.7353(4) 0.2149(14) 0.034(2) Uani 1 1 d . .
C2 C 0.4937(13) 0.8451(4) 0.2334(14) 0.043(3) Uani 1 1 d . .
H2 H 0.454804 0.884775 0.232331 0.052 Uiso 1 1 calc R U
C5 C 0.6726(12) 0.6620(4) 0.2564(12) 0.026(2) Uani 1 1 d . .
C8A C 0.7278(12) 0.7711(4) 0.2701(13) 0.029(2) Uani 1 1 d . .
C9 C 0.6809(12) 0.5294(4) 0.2674(14) 0.033(2) Uani 1 1 d . .
C8 C 0.8900(11) 0.7602(4) 0.2987(13) 0.032(2) Uani 1 1 d . .
H8 H 0.962662 0.792603 0.313712 0.039 Uiso 1 1 calc R U
C1 C 0.6665(14) 0.8358(4) 0.2603(13) 0.034(2) Uani 1 1 d . .
C3 C 0.3856(13) 0.7993(4) 0.2097(15) 0.039(2) Uani 1 1 d . .
H3 H 0.275113 0.808173 0.189576 0.047 Uiso 1 1 calc R U
C10 C 0.7170(12) 0.5027(4) 0.4505(15) 0.035(2) Uani 1 1 d . .
H10 H 0.669813 0.517996 0.554503 0.042 Uiso 1 1 calc R U
C12 C 0.8920(12) 0.4312(4) 0.3288(17) 0.041(3) Uani 1 1 d . .
H12 H 0.963070 0.398381 0.348659 0.050 Uiso 1 1 calc R U
C11 C 0.8214(13) 0.4538(4) 0.4814(16) 0.040(2) Uani 1 1 d . .
H11 H 0.843781 0.436298 0.604989 0.048 Uiso 1 1 calc R U
C14 C 0.7509(14) 0.5057(5) 0.1117(17) 0.045(3) Uani 1 1 d . .
H14 H 0.726300 0.522250 -0.012950 0.054 Uiso 1 1 calc R U
C13 C 0.8570(14) 0.4574(5) 0.1448(17) 0.046(3) Uani 1 1 d . .
H13 H 0.905928 0.442185 0.042034 0.055 Uiso 1 1 calc R U

loop_
_atom_site_aniso_label
_atom_site_aniso_U_11
_atom_site_aniso_U_22
_atom_site_aniso_U_33
_atom_site_aniso_U_23
_atom_site_aniso_U_13
_atom_site_aniso_U_12
Se1 0.0372(6) 0.0242(6) 0.0527(7) 0.0011(4) 0.0085(5) -0.0036(4)
O1 0.061(5) 0.019(4) 0.054(4) 0.002(3) 0.016(4) -0.008(3)
O2 0.030(4) 0.038(4) 0.055(4) 0.000(4) 0.005(3) -0.003(3)
C7 0.037(5) 0.027(5) 0.044(6) 0.003(4) 0.007(5) 0.001(4)
C6 0.032(5) 0.022(5) 0.037(5) 0.003(4) 0.002(4) 0.002(4)
C4A 0.031(5) 0.025(5) 0.020(4) 0.002(4) 0.004(4) -0.001(4)
C4 0.043(6) 0.033(5) 0.029(5) 0.001(4) 0.014(4) -0.003(5)
C2 0.058(7) 0.025(5) 0.047(6) 0.003(4) 0.010(6) 0.012(5)
C5 0.040(5) 0.024(5) 0.018(4) -0.002(4) 0.013(4) -0.006(4)
C8A 0.044(6) 0.023(5) 0.021(4) 0.002(3) 0.005(4) -0.003(4)
C9 0.037(5) 0.017(4) 0.045(6) -0.002(4) 0.008(5) -0.006(4)
C8 0.040(6) 0.025(5) 0.033(5) -0.003(4) 0.008(4) -0.008(4)
C1 0.056(7) 0.025(5) 0.021(5) 0.003(4) 0.011(5) 0.006(5)
C3 0.041(6) 0.039(6) 0.036(5) 0.000(5) 0.001(5) 0.015(5)
C10 0.040(6) 0.027(5) 0.038(5) 0.002(4) 0.004(5) -0.005(4)
C12 0.035(6) 0.024(5) 0.066(8) -0.002(5) 0.010(5) 0.000(4)
C11 0.044(6) 0.024(5) 0.053(7) 0.003(5) 0.010(5) 0.002(4)
C14 0.061(7) 0.033(6) 0.043(6) 0.000(5) 0.013(6) 0.000(5)
C13 0.059(7) 0.030(6) 0.053(7) -0.011(5) 0.023(6) -0.001(5)

loop_
_atom_type_symbol
_atom_type_description
_atom_type_scat_dispersion_real
_atom_type_scat_dispersion_imag
_atom_type_scat_source
C C 0.0033 0.0016 'International Tables Vol C Tables 4.2.6.8 and 6.1.1.4'
H H 0.0000 0.0000 'International Tables Vol C Tables 4.2.6.8 and 6.1.1.4'
O O 0.0106 0.0060 'International Tables Vol C Tables 4.2.6.8 and 6.1.1.4'
Se Se -0.0929 2.2259 'International Tables Vol C Tables 4.2.6.8 and 6.1.1.4'

loop_
_geom_angle_atom_site_label_1
_geom_angle_atom_site_label_2
_geom_angle_atom_site_label_3
_geom_angle
C5 Se1 C9 98.9(4)
C6 C7 C8 119.1(9)
C7 C6 C5 122.4(8)
C8A C4A C5 118.3(8)
C8A C4A C4 120.9(8)
C5 C4A C4 120.9(8)
O2 C4 C4A 122.8(9)
O2 C4 C3 119.2(9)
C4A C4 C3 118.0(8)
C3 C2 C1 123.2(9)
C6 C5 C4A 118.4(8)
C6 C5 Se1 121.0(6)
C4A C5 Se1 120.6(7)
C8 C8A C4A 121.5(8)
C8 C8A C1 119.7(9)
C4A C8A C1 118.8(9)
C10 C9 C14 118.9(10)
C10 C9 Se1 120.2(8)
C14 C9 Se1 120.8(8)
C8A C8 C7 120.3(9)
O1 C1 C2 121.8(8)
O1 C1 C8A 120.4(10)
C2 C1 C8A 117.8(9)
C2 C3 C4 121.4(9)
C11 C10 C9 121.3(10)
C11 C12 C13 119.7(10)
C12 C11 C10 119.6(10)
C13 C14 C9 119.3(10)
C14 C13 C12 121.1(10)

loop_
_geom_bond_atom_site_label_1
_geom_bond_atom_site_label_2
_geom_bond_distance
Se1 C5 1.914(9)
Se1 C9 1.928(9)
O1 C1 1.212(12)
O2 C4 1.231(11)
C7 C6 1.379(13)
C7 C8 1.405(13)
C6 C5 1.388(14)
C4A C8A 1.421(12)
C4A C5 1.427(12)
C4A C4 1.463(13)
C4 C3 1.474(13)
C2 C3 1.346(14)
C2 C1 1.437(15)
C8A C8 1.357(13)
C8A C1 1.509(12)
C9 C10 1.388(14)
C9 C14 1.396(15)
C10 C11 1.379(14)
C12 C11 1.373(15)
C12 C13 1.388(16)
C14 C13 1.379(15)
